data_4320788
loop_
_publ_author_name
'Mehtap Emirdag-Eanes'
'James A. Ibers'

_publ_section_title
;
 Synthesis and Characterization of New Oxidopolysulfidovanadates
;
_journal_name_full 'Inorganic Chemistry'
_journal_page_first 6910
_journal_page_last 6912
_journal_paper_doi 10.1021/ic010809s
_journal_volume 40
_journal_year 2001
_chemical_formula_sum 'C2 H9.2 K6 O6.6 S19 V4'
_chemical_formula_weight 1186.39
_chemical_name_systematic
;
  ?
;
_space_group_IT_number 15
_symmetry_cell_setting monoclinic
_symmetry_space_group_name_Hall '-C 2yc'
_symmetry_space_group_name_H-M 'C 1 2/c 1'
_atom_sites_solution_hydrogens geom
_atom_sites_solution_primary direct
_atom_sites_solution_secondary difmap
_audit_creation_method SHELXL-97
_cell_angle_alpha 90.00
_cell_angle_beta 93.127(2)
_cell_angle_gamma 90.00
_cell_formula_units_Z 4
_cell_length_a 31.047(3)
_cell_length_b 12.5355(11)
_cell_length_c 8.7822(8)
_cell_measurement_reflns_used 5445
_cell_measurement_temperature 153(2)
_cell_measurement_theta_max 28.75
_cell_measurement_theta_min 2.62
_cell_volume 3412.9(5)
_computing_cell_refinement 'SMART version 5.054 (Bruker, 2000)'
_computing_data_collection 'SMART version 5.054 (Bruker, 2000)'
_computing_data_reduction 'SAINT-Plus version 6.02A (Bruker, 2000)'
_computing_molecular_graphics 'SHELXL-97 (Sheldrick, 1997)'
_computing_publication_material 'SHELXL-97 (Sheldrick, 1997)'
_computing_structure_refinement 'SHELXL-97 (Sheldrick, 1997)'
_computing_structure_solution 'SHELXS-97 (Sheldrick, 1990)'
_diffrn_ambient_temperature 153(2)
_diffrn_measured_fraction_theta_full 0.930
_diffrn_measured_fraction_theta_max 0.930
_diffrn_measurement_device_type 'Bruker Smart 1000 CCD'
_diffrn_measurement_method \w
_diffrn_radiation_monochromator graphite
_diffrn_radiation_source 'fine-focus sealed tube'
_diffrn_radiation_type MoK\a
_diffrn_radiation_wavelength 0.71073
_diffrn_reflns_av_R_equivalents 0.0569
_diffrn_reflns_av_sigmaI/netI 0.0503
_diffrn_reflns_limit_h_max 41
_diffrn_reflns_limit_h_min -40
_diffrn_reflns_limit_k_max 17
_diffrn_reflns_limit_k_min -16
_diffrn_reflns_limit_l_max 11
_diffrn_reflns_limit_l_min -11
_diffrn_reflns_number 19942
_diffrn_reflns_theta_full 29.01
_diffrn_reflns_theta_max 29.01
_diffrn_reflns_theta_min 1.31
_diffrn_standards_decay_% <1
_diffrn_standards_interval_count none
_diffrn_standards_interval_time none
_diffrn_standards_number none
_exptl_absorpt_coefficient_mu 2.983
_exptl_absorpt_correction_T_max 0.8903
_exptl_absorpt_correction_T_min 0.7276
_exptl_absorpt_correction_type numerical
_exptl_absorpt_process_details 'face indexed'
_exptl_crystal_colour red
_exptl_crystal_density_diffrn 2.309
_exptl_crystal_density_meas ?
_exptl_crystal_density_method 'not measured'
_exptl_crystal_description needle
_exptl_crystal_F_000 2336
_exptl_crystal_size_max 0.28
_exptl_crystal_size_mid 0.042
_exptl_crystal_size_min 0.40
_refine_diff_density_max 0.733
_refine_diff_density_min -0.675
_refine_diff_density_rms 0.171
_refine_ls_extinction_method none
_refine_ls_goodness_of_fit_ref 1.063
_refine_ls_hydrogen_treatment mixed
_refine_ls_matrix_type full
_refine_ls_number_parameters 173
_refine_ls_number_reflns 4217
_refine_ls_number_restraints 0
_refine_ls_restrained_S_all 1.063
_refine_ls_R_factor_all 0.0728
_refine_ls_R_factor_gt 0.0412
_refine_ls_shift/su_max 0.001
_refine_ls_shift/su_mean 0.000
_refine_ls_structure_factor_coef Fsqd
_refine_ls_weighting_details 'calc w=1/[\s^2^(Fo^2^)+(0.0625P)^2^+5.6382P] where P=(Fo^2^+2Fc^2^)/3'
_refine_ls_weighting_scheme calc
_refine_ls_wR_factor_gt 0.0957
_refine_ls_wR_factor_ref 0.1199
_reflns_number_gt 3050
_reflns_number_total 4217
_reflns_threshold_expression >2sigma(I)
_cod_data_source_file ic010809s_3.cif
_cod_data_source_block k6
_cod_depositor_comments
;
The following automatic conversions were performed:

'_exptl_crystal_density_meas' value 'not measured' was changed to '?'
- the value is perceived as not measured.

Automatic conversion script
Id: cif_fix_values 3008 2015-01-20 13:52:24Z robertas 
;
_cod_original_formula_sum 'C2 H9.20 K6 O6.60 S19 V4'
_cod_database_code 4320788

loop_
_symmetry_equiv_pos_as_xyz
'x, y, z'
'-x, y, -z+1/2'
'x+1/2, y+1/2, z'
'-x+1/2, y+1/2, -z+1/2'
'-x, -y, -z'
'x, -y, z-1/2'
'-x+1/2, -y+1/2, -z'
'x+1/2, -y+1/2, z-1/2'

loop_
_atom_site_label
_atom_site_type_symbol
_atom_site_fract_x
_atom_site_fract_y
_atom_site_fract_z
_atom_site_U_iso_or_equiv
_atom_site_adp_type
_atom_site_occupancy
_atom_site_symmetry_multiplicity
_atom_site_calc_flag
_atom_site_refinement_flags
_atom_site_disorder_assembly
_atom_site_disorder_group
K1 K 0.07126(3) 0.55069(8) 0.08895(11) 0.0187(2) Uani 1 1 d . . .
K2 K 0.04919(4) -0.08519(9) -0.05028(15) 0.0311(3) Uani 1 1 d . . .
K3 K 0.22215(4) 0.29108(10) 0.29378(13) 0.0285(3) Uani 1 1 d . . .
V1 V 0.07273(2) 0.21137(6) 0.05943(8) 0.01452(18) Uani 1 1 d . . .
V2 V 0.16043(2) 0.26828(6) -0.15600(9) 0.01531(18) Uani 1 1 d . . .
S1 S 0.06766(4) 0.24428(10) -0.20422(13) 0.0193(3) Uani 1 1 d . . .
S2 S 0.03083(4) 0.33976(10) -0.07254(13) 0.0182(2) Uani 1 1 d . . .
S3 S 0.13242(4) 0.15536(9) 0.22443(13) 0.0186(2) Uani 1 1 d . . .
S4 S 0.13609(4) 0.11600(9) -0.00196(13) 0.0174(2) Uani 1 1 d . . .
S5 S 0.14811(4) 0.45390(9) -0.13629(13) 0.0183(2) Uani 1 1 d . . .
S6 S 0.14146(4) 0.36487(9) 0.05850(13) 0.0170(2) Uani 1 1 d . . .
S7 S 0.14438(4) 0.13622(9) -0.34791(14) 0.0198(3) Uani 1 1 d . . .
S8 S 0.15406(4) 0.28979(10) -0.42378(13) 0.0205(3) Uani 1 1 d . . .
S9 S 0.05499(4) 0.30895(9) 0.28607(12) 0.0160(2) Uani 1 1 d . . .
S10 S 0.0000 0.39952(12) 0.2500 0.0158(3) Uani 1 2 d S . .
O1 O 0.03987(11) 0.1124(3) 0.0772(4) 0.0217(7) Uani 1 1 d . . .
O2 O 0.21151(11) 0.2545(3) -0.1237(4) 0.0236(7) Uani 1 1 d . . .
O4 O 0.0000 0.0667(6) -0.2500 0.030(2) Uani 0.60 2 d SP . .
O3 O 0.26831(11) 0.3917(3) 0.5252(4) 0.0290(8) Uani 1 1 d . . .
C1 C 0.25588(19) 0.4874(5) 0.5989(8) 0.0392(14) Uani 1 1 d . . .
H1A H 0.2779 0.5065 0.6784 0.059 Uiso 1 1 calc R . .
H1B H 0.2282 0.4762 0.6452 0.059 Uiso 1 1 calc R . .
H1C H 0.2530 0.5451 0.5239 0.059 Uiso 1 1 calc R . .

loop_
_atom_site_aniso_label
_atom_site_aniso_U_11
_atom_site_aniso_U_22
_atom_site_aniso_U_33
_atom_site_aniso_U_23
_atom_site_aniso_U_13
_atom_site_aniso_U_12
K1 0.0208(5) 0.0171(5) 0.0183(5) -0.0002(4) 0.0019(4) -0.0012(4)
K2 0.0254(6) 0.0239(6) 0.0441(7) -0.0130(5) 0.0038(5) 0.0022(5)
K3 0.0217(6) 0.0359(7) 0.0282(6) 0.0029(5) 0.0041(5) -0.0010(5)
V1 0.0159(4) 0.0144(4) 0.0134(4) -0.0002(3) 0.0026(3) 0.0022(3)
V2 0.0152(4) 0.0150(4) 0.0160(4) -0.0007(3) 0.0030(3) 0.0026(3)
S1 0.0207(6) 0.0231(6) 0.0141(5) -0.0010(4) 0.0019(4) 0.0059(5)
S2 0.0174(6) 0.0217(6) 0.0154(5) -0.0007(4) -0.0001(4) 0.0067(5)
S3 0.0199(6) 0.0201(6) 0.0157(5) 0.0028(4) 0.0009(4) 0.0037(4)
S4 0.0205(6) 0.0145(5) 0.0175(5) 0.0008(4) 0.0036(4) 0.0043(4)
S5 0.0222(6) 0.0139(5) 0.0188(6) 0.0012(4) 0.0019(4) -0.0004(4)
S6 0.0185(6) 0.0175(6) 0.0151(5) -0.0009(4) 0.0013(4) 0.0022(4)
S7 0.0207(6) 0.0182(6) 0.0210(6) -0.0037(4) 0.0054(5) 0.0010(5)
S8 0.0233(6) 0.0226(6) 0.0162(6) 0.0001(4) 0.0074(5) 0.0025(5)
S9 0.0171(5) 0.0167(5) 0.0144(5) -0.0001(4) 0.0032(4) 0.0020(4)
S10 0.0183(8) 0.0124(7) 0.0171(7) 0.000 0.0057(6) 0.000
O1 0.0228(18) 0.0206(17) 0.0219(17) -0.0022(14) 0.0042(14) -0.0014(14)
O2 0.0183(17) 0.0236(18) 0.0290(19) 0.0003(15) 0.0034(15) 0.0042(14)
O4 0.040(5) 0.013(4) 0.035(5) 0.000 -0.006(4) 0.000
O3 0.0222(19) 0.025(2) 0.040(2) -0.0050(16) 0.0053(16) 0.0022(15)
C1 0.034(3) 0.026(3) 0.058(4) -0.013(3) 0.006(3) 0.000(2)

loop_
_atom_type_symbol
_atom_type_description
_atom_type_scat_dispersion_real
_atom_type_scat_dispersion_imag
_atom_type_scat_source
C C 0.0033 0.0016 'International Tables Vol C Tables 4.2.6.8 and 6.1.1.4'
H H 0.0000 0.0000 'International Tables Vol C Tables 4.2.6.8 and 6.1.1.4'
O O 0.0106 0.0060 'International Tables Vol C Tables 4.2.6.8 and 6.1.1.4'
S S 0.1246 0.1234 'International Tables Vol C Tables 4.2.6.8 and 6.1.1.4'
K K 0.2009 0.2494 'International Tables Vol C Tables 4.2.6.8 and 6.1.1.4'
V V 0.3005 0.5294 'International Tables Vol C Tables 4.2.6.8 and 6.1.1.4'

loop_
_geom_angle_atom_site_label_1
_geom_angle_atom_site_label_2
_geom_angle_atom_site_label_3
_geom_angle
_geom_angle_site_symmetry_1
_geom_angle_site_symmetry_3
_geom_angle_publ_flag
S1 K1 S9 91.24(4) 6_566 6_565 ?
S1 K1 S6 133.23(4) 6_566 . ?
S9 K1 S6 113.95(4) 6_565 . ?
S1 K1 S2 153.79(5) 6_566 . ?
S9 K1 S2 92.59(4) 6_565 . ?
S6 K1 S2 67.55(4) . . ?
S1 K1 S8 64.72(3) 6_566 6_566 ?
S9 K1 S8 73.99(4) 6_565 6_566 ?
S6 K1 S8 84.38(4) . 6_566 ?
S2 K1 S8 140.93(4) . 6_566 ?
S1 K1 S10 100.14(4) 6_566 . ?
S9 K1 S10 126.40(4) 6_565 . ?
S6 K1 S10 95.36(4) . . ?
S2 K1 S10 57.43(3) . . ?
S8 K1 S10 156.48(4) 6_566 . ?
S1 K1 S5 68.90(4) 6_566 6_566 ?
S9 K1 S5 133.72(4) 6_565 6_566 ?
S6 K1 S5 65.25(3) . 6_566 ?
S2 K1 S5 123.80(4) . 6_566 ?
S8 K1 S5 59.75(3) 6_566 6_566 ?
S10 K1 S5 98.74(3) . 6_566 ?
S1 K1 S5 132.32(4) 6_566 . ?
S9 K1 S5 78.30(4) 6_565 . ?
S6 K1 S5 36.18(3) . . ?
S2 K1 S5 73.77(3) . . ?
S8 K1 S5 67.68(3) 6_566 . ?
S10 K1 S5 123.60(4) . . ?
S5 K1 S5 85.24(4) 6_566 . ?
S1 K1 S2 68.79(3) 6_566 5_565 ?
S9 K1 S2 69.15(3) 6_565 5_565 ?
S6 K1 S2 155.70(4) . 5_565 ?
S2 K1 S2 88.46(4) . 5_565 ?
S8 K1 S2 118.57(4) 6_566 5_565 ?
S10 K1 S2 67.01(3) . 5_565 ?
S5 K1 S2 131.56(4) 6_566 5_565 ?
S5 K1 S2 142.08(4) . 5_565 ?
S1 K1 S9 113.93(4) 6_566 . ?
S9 K1 S9 148.79(4) 6_565 . ?
S6 K1 S9 62.31(3) . . ?
S2 K1 S9 56.65(3) . . ?
S8 K1 S9 132.45(4) 6_566 . ?
S10 K1 S9 34.87(3) . . ?
S5 K1 S9 75.18(3) 6_566 . ?
S5 K1 S9 95.87(4) . . ?
S2 K1 S9 101.88(4) 5_565 . ?
S1 K1 S2 34.94(3) 6_566 6_566 ?
S9 K1 S2 115.71(4) 6_565 6_566 ?
S6 K1 S2 128.35(4) . 6_566 ?
S2 K1 S2 122.45(4) . 6_566 ?
S8 K1 S2 96.11(4) 6_566 6_566 ?
S10 K1 S2 65.65(3) . 6_566 ?
S5 K1 S2 70.76(3) 6_566 6_566 ?
S5 K1 S2 155.73(4) . 6_566 ?
S2 K1 S2 61.11(4) 5_565 6_566 ?
S9 K1 S2 81.71(3) . 6_566 ?
S1 K1 S10 106.88(4) 6_566 5_565 ?
S9 K1 S10 34.08(3) 6_565 5_565 ?
S6 K1 S10 116.00(4) . 5_565 ?
S2 K1 S10 65.09(4) . 5_565 ?
S8 K1 S10 108.04(4) 6_566 5_565 ?
S10 K1 S10 93.26(3) . 5_565 ?
S5 K1 S10 167.79(4) 6_566 5_565 ?
S5 K1 S10 90.00(3) . 5_565 ?
S2 K1 S10 52.09(3) 5_565 5_565 ?
S9 K1 S10 116.56(4) . 5_565 ?
S2 K1 S10 112.79(3) 6_566 5_565 ?
O1 K2 O1 91.09(10) . 5 ?
O1 K2 O4 66.27(13) . . ?
O1 K2 O4 63.26(10) 5 . ?
O1 K2 O4 61.39(16) . 5 ?
O1 K2 O4 63.39(8) 5 5 ?
O4 K2 O4 101.09(7) . 5 ?
O1 K2 S9 176.14(9) . 6 ?
O1 K2 S9 86.18(8) 5 6 ?
O4 K2 S9 110.01(12) . 6 ?
O4 K2 S9 119.45(15) 5 6 ?
O1 K2 O1 119.68(9) . 6 ?
O1 K2 O1 82.51(10) 5 6 ?
O4 K2 O1 57.44(10) . 6 ?
O4 K2 O1 145.75(7) 5 6 ?
S9 K2 O1 57.27(6) 6 6 ?
O1 K2 S7 93.68(8) . 6_556 ?
O1 K2 S7 147.81(9) 5 6_556 ?
O4 K2 S7 146.24(11) . 6_556 ?
O4 K2 S7 91.35(5) 5 6_556 ?
S9 K2 S7 90.07(4) 6 6_556 ?
O1 K2 S7 121.59(7) 6 6_556 ?
O1 K2 S3 124.29(8) . 6 ?
O1 K2 S3 133.72(8) 5 6 ?
O4 K2 S3 101.69(5) . 6 ?
O4 K2 S3 156.52(8) 5 6 ?
S9 K2 S3 56.67(3) 6 6 ?
O1 K2 S3 55.33(6) 6 6 ?
S7 K2 S3 66.31(3) 6_556 6 ?
O1 K2 S1 99.72(8) . 6_556 ?
O1 K2 S1 96.53(8) 5 6_556 ?
O4 K2 S1 153.81(5) . 6_556 ?
O4 K2 S1 53.19(11) 5 6_556 ?
S9 K2 S1 83.32(4) 6 6_556 ?
O1 K2 S1 140.58(7) 6 6_556 ?
S7 K2 S1 51.29(3) 6_556 6_556 ?
S3 K2 S1 104.43(4) 6 6_556 ?
O1 K2 S4 55.22(7) . . ?
O1 K2 S4 143.91(8) 5 . ?
O4 K2 S4 88.79(11) . . ?
O4 K2 S4 103.85(11) 5 . ?
S9 K2 S4 126.70(4) 6 . ?
O1 K2 S4 102.07(7) 6 . ?
S7 K2 S4 57.64(3) 6_556 . ?
S3 K2 S4 71.08(3) 6 . ?
S1 K2 S4 101.32(4) 6_556 . ?
O1 K2 K2 46.00(7) . 5 ?
O1 K2 K2 45.09(7) 5 5 ?
O4 K2 K2 52.49(4) . 5 ?
O4 K2 K2 48.59(10) 5 5 ?
S9 K2 K2 131.21(6) 6 5 ?
O1 K2 K2 104.89(8) 6 5 ?
S7 K2 K2 130.87(5) 6_556 5 ?
S3 K2 K2 153.68(6) 6 5 ?
S1 K2 K2 101.62(5) 6_556 5 ?
S4 K2 K2 100.22(5) . 5 ?
O1 K2 V1 139.34(8) . 6 ?
O1 K2 V1 96.26(8) 5 6 ?
O4 K2 V1 81.64(9) . 6 ?
O4 K2 V1 154.05(12) 5 6 ?
S9 K2 V1 38.61(3) 6 6 ?
O1 K2 V1 24.34(6) 6 6 ?
S7 K2 V1 100.58(4) 6_556 6 ?
S3 K2 V1 37.55(3) 6 6 ?
S1 K2 V1 118.92(4) 6_556 6 ?
S4 K2 V1 102.00(4) . 6 ?
K2 K2 V1 128.01(5) 5 6 ?
O2 K3 O3 97.23(11) 7 . ?
O2 K3 O3 94.67(11) 7 7_556 ?
O3 K3 O3 85.45(11) . 7_556 ?
O2 K3 S6 107.02(8) 7 . ?
O3 K3 S6 133.45(9) . . ?
O3 K3 S6 129.84(9) 7_556 . ?
O2 K3 S3 117.15(9) 7 . ?
O3 K3 S3 141.33(9) . . ?
O3 K3 S3 75.16(8) 7_556 . ?
S6 K3 S3 54.68(3) . . ?
O2 K3 S8 162.02(9) 7 1_556 ?
O3 K3 S8 77.15(8) . 1_556 ?
O3 K3 S8 68.05(8) 7_556 1_556 ?
S6 K3 S8 88.67(4) . 1_556 ?
S3 K3 S8 64.67(4) . 1_556 ?
O2 K3 C1 68.36(13) 7 6_565 ?
O3 K3 C1 80.58(14) . 6_565 ?
O3 K3 C1 156.22(13) 7_556 6_565 ?
S6 K3 C1 72.79(11) . 6_565 ?
S3 K3 C1 126.88(11) . 6_565 ?
S8 K3 C1 126.30(11) 1_556 6_565 ?
O2 K3 V2 16.56(7) 7 7 ?
O3 K3 V2 81.96(8) . 7 ?
O3 K3 V2 87.08(8) 7_556 7 ?
S6 K3 V2 122.75(4) . 7 ?
S3 K3 V2 128.90(4) . 7 ?
S8 K3 V2 148.45(4) 1_556 7 ?
C1 K3 V2 72.04(10) 6_565 7 ?
O2 K3 K3 98.09(8) 7 7_556 ?
O3 K3 K3 43.34(8) . 7_556 ?
O3 K3 K3 42.11(8) 7_556 7_556 ?
S6 K3 K3 154.65(5) . 7_556 ?
S3 K3 K3 110.42(5) . 7_556 ?
S8 K3 K3 65.98(4) 1_556 7_556 ?
C1 K3 K3 121.33(12) 6_565 7_556 ?
V2 K3 K3 82.59(4) 7 7_556 ?
O1 V1 S2 103.81(13) . . ?
O1 V1 S1 102.76(13) . . ?
S2 V1 S1 52.02(4) . . ?
O1 V1 S4 99.75(13) . . ?
S2 V1 S4 132.52(5) . . ?
S1 V1 S4 82.94(5) . . ?
O1 V1 S3 100.83(13) . . ?
S2 V1 S3 153.32(5) . . ?
S1 V1 S3 131.00(5) . . ?
S4 V1 S3 50.96(4) . . ?
O1 V1 S9 97.75(12) . . ?
S2 V1 S9 85.09(5) . . ?
S1 V1 S9 135.61(5) . . ?
S4 V1 S9 131.63(5) . . ?
S3 V1 S9 81.61(4) . . ?
O1 V1 K2 56.81(12) . 6_556 ?
S2 V1 K2 126.32(4) . 6_556 ?
S1 V1 K2 159.50(5) . 6_556 ?
S4 V1 K2 101.09(4) . 6_556 ?
S3 V1 K2 61.49(4) . 6_556 ?
S9 V1 K2 54.44(4) . 6_556 ?
O1 V1 K2 35.20(12) . . ?
S2 V1 K2 116.25(4) . . ?
S1 V1 K2 85.54(4) . . ?
S4 V1 K2 67.21(4) . . ?
S3 V1 K2 89.91(4) . . ?
S9 V1 K2 129.48(4) . . ?
K2 V1 K2 77.75(2) 6_556 . ?
O2 V2 S6 101.69(13) . . ?
O2 V2 S8 102.50(13) . . ?
S6 V2 S8 136.89(5) . . ?
O2 V2 S5 104.75(13) . . ?
S6 V2 S5 51.96(4) . . ?
S8 V2 S5 87.45(5) . . ?
O2 V2 S7 102.47(13) . . ?
S6 V2 S7 150.65(5) . . ?
S8 V2 S7 51.40(4) . . ?
S5 V2 S7 134.66(5) . . ?
O2 V2 S4 98.53(13) . . ?
S6 V2 S4 82.05(5) . . ?
S8 V2 S4 128.21(5) . . ?
S5 V2 S4 131.41(5) . . ?
S7 V2 S4 78.12(5) . . ?
O2 V2 K3 28.32(13) . 7 ?
S6 V2 K3 128.10(4) . 7 ?
S8 V2 K3 75.34(4) . 7 ?
S5 V2 K3 111.17(4) . 7 ?
S7 V2 K3 79.36(4) . 7 ?
S4 V2 K3 109.49(4) . 7 ?
S2 S1 V1 63.70(5) . . ?
S2 S1 O4 95.63(10) . . ?
V1 S1 O4 90.59(5) . . ?
S2 S1 K1 83.55(5) . 6_565 ?
V1 S1 K1 135.12(5) . 6_565 ?
O4 S1 K1 124.11(8) . 6_565 ?
S2 S1 K2 135.98(6) . 6 ?
V1 S1 K2 136.31(5) . 6 ?
O4 S1 K2 54.59(3) . 6 ?
K1 S1 K2 88.55(4) 6_565 6 ?
S1 S2 V1 64.29(5) . . ?
S1 S2 K1 120.68(6) . . ?
V1 S2 K1 98.85(5) . . ?
S1 S2 K1 138.29(6) . 5_565 ?
V1 S2 K1 141.27(5) . 5_565 ?
K1 S2 K1 91.54(4) . 5_565 ?
S1 S2 K1 61.50(5) . 6_565 ?
V1 S2 K1 117.84(5) . 6_565 ?
K1 S2 K1 84.52(3) . 6_565 ?
K1 S2 K1 100.16(4) 5_565 6_565 ?
S4 S3 V1 64.37(5) . . ?
S4 S3 K3 102.22(6) . . ?
V1 S3 K3 125.42(5) . . ?
S4 S3 K2 125.11(6) . 6_556 ?
V1 S3 K2 80.96(4) . 6_556 ?
K3 S3 K2 132.66(5) . 6_556 ?
S3 S4 V1 64.67(5) . . ?
S3 S4 V2 112.14(6) . . ?
V1 S4 V2 90.98(5) . . ?
S3 S4 K2 101.29(6) . . ?
V1 S4 K2 76.28(4) . . ?
V2 S4 K2 134.72(5) . . ?
S6 S5 V2 63.41(5) . . ?
S6 S5 K1 119.73(6) . 6_565 ?
V2 S5 K1 92.44(4) . 6_565 ?
S6 S5 K1 66.79(5) . . ?
V2 S5 K1 120.94(5) . . ?
K1 S5 K1 85.95(4) 6_565 . ?
S5 S6 V2 64.63(5) . . ?
S5 S6 K1 77.04(5) . . ?
V2 S6 K1 130.07(5) . . ?
S5 S6 K3 124.44(6) . . ?
V2 S6 K3 98.25(5) . . ?
K1 S6 K3 130.41(5) . . ?
S8 S7 V2 63.53(5) . . ?
S8 S7 K2 98.25(6) . 6 ?
V2 S7 K2 129.40(5) . 6 ?
S7 S8 V2 65.07(5) . . ?
S7 S8 K1 115.56(6) . 6_565 ?
V2 S8 K1 93.39(4) . 6_565 ?
S7 S8 K3 110.66(6) . 1_554 ?
V2 S8 K3 135.72(5) . 1_554 ?
K1 S8 K3 123.58(4) 6_565 1_554 ?
S10 S9 V1 112.03(5) . . ?
S10 S9 K2 119.44(6) . 6_556 ?
V1 S9 K2 86.94(5) . 6_556 ?
S10 S9 K1 85.24(4) . 6_566 ?
V1 S9 K1 157.70(5) . 6_566 ?
K2 S9 K1 96.90(4) 6_556 6_566 ?
S10 S9 K1 65.94(4) . . ?
V1 S9 K1 89.17(4) . . ?
K2 S9 K1 174.31(5) 6_556 . ?
K1 S9 K1 85.17(3) 6_566 . ?
S9 S10 S9 113.13(9) 2 . ?
S9 S10 K1 145.30(3) 2 . ?
S9 S10 K1 79.19(4) . . ?
S9 S10 K1 79.19(4) 2 2 ?
S9 S10 K1 145.30(3) . 2 ?
K1 S10 K1 109.68(6) . 2 ?
S9 S10 K1 60.68(3) 2 5_565 ?
S9 S10 K1 132.64(4) . 5_565 ?
K1 S10 K1 86.74(3) . 5_565 ?
K1 S10 K1 81.99(3) 2 5_565 ?
S9 S10 K1 132.64(4) 2 6_566 ?
S9 S10 K1 60.68(3) . 6_566 ?
K1 S10 K1 81.99(3) . 6_566 ?
K1 S10 K1 86.74(3) 2 6_566 ?
K1 S10 K1 160.38(6) 5_565 6_566 ?
V1 O1 K2 124.89(17) . . ?
V1 O1 K2 135.58(18) . 5 ?
K2 O1 K2 88.91(10) . 5 ?
V1 O1 O4 153.86(19) . 5 ?
K2 O1 O4 65.64(12) . 5 ?
K2 O1 O4 61.18(8) 5 5 ?
V1 O1 O4 105.81(19) . . ?
K2 O1 O4 60.20(15) . . ?
K2 O1 O4 63.69(7) 5 . ?
O4 O1 O4 100.00(12) 5 . ?
V1 O1 K2 98.85(14) . 6_556 ?
K2 O1 K2 107.89(11) . 6_556 ?
K2 O1 K2 96.02(10) 5 6_556 ?
O4 O1 K2 55.78(8) 5 6_556 ?
O4 O1 K2 155.08(15) . 6_556 ?
V2 O2 K3 135.11(19) . 7 ?
K2 O4 K2 99.8(2) 2_554 . ?
K2 O4 O1 66.78(16) 2_554 5 ?
K2 O4 O1 55.57(13) . 5 ?
K2 O4 O1 55.57(13) 2_554 6 ?
K2 O4 O1 66.78(16) . 6 ?
O1 O4 O1 83.7(2) 5 6 ?
K2 O4 S1 93.53(4) 2_554 2_554 ?
K2 O4 S1 150.65(6) . 2_554 ?
O1 O4 S1 108.01(7) 5 2_554 ?
O1 O4 S1 140.42(7) 6 2_554 ?
K2 O4 S1 150.65(6) 2_554 . ?
K2 O4 S1 93.53(4) . . ?
O1 O4 S1 140.42(7) 5 . ?
O1 O4 S1 108.00(7) 6 . ?
S1 O4 S1 87.1(2) 2_554 . ?
K2 O4 O1 53.54(7) 2_554 2_554 ?
K2 O4 O1 146.2(2) . 2_554 ?
O1 O4 O1 116.59(17) 5 2_554 ?
O1 O4 O1 80.00(12) 6 2_554 ?
S1 O4 O1 60.80(10) 2_554 2_554 ?
S1 O4 O1 102.80(18) . 2_554 ?
K2 O4 O1 146.2(2) 2_554 . ?
K2 O4 O1 53.54(7) . . ?
O1 O4 O1 80.00(12) 5 . ?
O1 O4 O1 116.59(17) 6 . ?
S1 O4 O1 102.80(18) 2_554 . ?
S1 O4 O1 60.80(10) . . ?
O1 O4 O1 158.8(3) 2_554 . ?
K2 O4 K2 106.72(12) 2_554 5 ?
K2 O4 K2 78.91(7) . 5 ?
O1 O4 K2 52.97(8) 5 5 ?
O1 O4 K2 135.5(3) 6 5 ?
S1 O4 K2 72.23(9) 2_554 5 ?
S1 O4 K2 101.41(15) . 5 ?
O1 O4 K2 125.15(10) 2_554 5 ?
O1 O4 K2 52.92(7) . 5 ?
K2 O4 K2 78.91(7) 2_554 6 ?
K2 O4 K2 106.72(12) . 6 ?
O1 O4 K2 135.5(3) 5 6 ?
O1 O4 K2 52.97(8) 6 6 ?
S1 O4 K2 101.41(15) 2_554 6 ?
S1 O4 K2 72.23(9) . 6 ?
O1 O4 K2 52.92(7) 2_554 6 ?
O1 O4 K2 125.15(10) . 6 ?
K2 O4 K2 171.5(3) 5 6 ?
C1 O3 K3 125.6(3) . . ?
C1 O3 K3 117.0(3) . 7_556 ?
K3 O3 K3 94.55(11) . 7_556 ?
O3 C1 K3 176.3(4) . 6_566 ?

loop_
_geom_bond_atom_site_label_1
_geom_bond_atom_site_label_2
_geom_bond_distance
_geom_bond_site_symmetry_2
_geom_bond_publ_flag
K1 S1 3.1527(15) 6_566 ?
K1 S9 3.2061(15) 6_565 ?
K1 S6 3.2110(15) . ?
K1 S2 3.2225(16) . ?
K1 S8 3.2635(16) 6_566 ?
K1 S10 3.2907(13) . ?
K1 S5 3.3000(15) 6_566 ?
K1 S5 3.4048(15) . ?
K1 S2 3.4501(15) 5_565 ?
K1 S9 3.5398(15) . ?
K1 S2 3.5648(15) 6_566 ?
K1 S10 3.6643(11) 5_565 ?
K2 O1 2.740(3) . ?
K2 O1 2.783(4) 5 ?
K2 O4 2.957(5) . ?
K2 O4 3.1274(14) 5 ?
K2 S9 3.1613(16) 6 ?
K2 O1 3.286(4) 6 ?
K2 S7 3.4247(17) 6_556 ?
K2 S3 3.4529(16) 6 ?
K2 S1 3.6541(17) 6_556 ?
K2 S4 3.7006(17) . ?
K2 K2 3.869(2) 5 ?
K2 V1 3.8804(14) 6 ?
K3 O2 2.671(4) 7 ?
K3 O3 2.731(4) . ?
K3 O3 2.796(4) 7_556 ?
K3 S6 3.2918(16) . ?
K3 S3 3.2927(17) . ?
K3 S8 3.3457(16) 1_556 ?
K3 C1 3.454(6) 6_565 ?
K3 V2 3.9736(14) 7 ?
K3 K3 4.061(2) 7_556 ?
V1 O1 1.619(3) . ?
V1 S2 2.3369(14) . ?
V1 S1 2.3487(14) . ?
V1 S4 2.3886(14) . ?
V1 S3 2.3946(14) . ?
V1 S9 2.4251(13) . ?
V1 K2 3.8804(14) 6_556 ?
V2 O2 1.605(3) . ?
V2 S6 2.3415(13) . ?
V2 S8 2.3646(14) . ?
V2 S5 2.3659(14) . ?
V2 S7 2.3953(14) . ?
V2 S4 2.4813(14) . ?
V2 K3 3.9736(14) 7 ?
S1 S2 2.0547(16) . ?
S1 O4 3.072(6) . ?
S1 K1 3.1527(15) 6_565 ?
S1 K2 3.6541(17) 6 ?
S2 K1 3.4501(15) 5_565 ?
S2 K1 3.5648(15) 6_565 ?
S3 S4 2.0577(16) . ?
S3 K2 3.4529(16) 6_556 ?
S5 S6 2.0623(16) . ?
S5 K1 3.3000(15) 6_565 ?
S7 S8 2.0645(17) . ?
S7 K2 3.4247(17) 6 ?
S8 K1 3.2635(16) 6_565 ?
S8 K3 3.3457(16) 1_554 ?
S9 S10 2.0604(14) . ?
S9 K2 3.1613(16) 6_556 ?
S9 K1 3.2061(15) 6_566 ?
S10 S9 2.0604(14) 2 ?
S10 K1 3.2907(13) 2 ?
S10 K1 3.6643(11) 5_565 ?
S10 K1 3.6643(11) 6_566 ?
O1 K2 2.783(4) 5 ?
O1 O4 3.014(7) 5 ?
O1 O4 3.119(4) . ?
O1 K2 3.286(4) 6_556 ?
O2 K3 2.671(4) 7 ?
O4 K2 2.957(5) 2_554 ?
O4 O1 3.014(7) 5 ?
O4 O1 3.014(7) 6 ?
O4 S1 3.072(6) 2_554 ?
O4 O1 3.119(4) 2_554 ?
O4 K2 3.1274(14) 5 ?
O4 K2 3.1274(14) 6 ?
O3 C1 1.426(6) . ?
O3 K3 2.796(4) 7_556 ?
C1 K3 3.454(6) 6_566 ?
